data_4030631
loop_
_publ_author_name
'Fan, Yu-Shiou'
'Das, Utpal'
'Hsiao, Ming-Yu'
'Liu, Meng-Hsien'
'Lin, Wenwei'

_publ_section_title
;
 Chemoselective intramolecular Wittig reactions for the synthesis of
 oxazoles and benzofurans.
;
_journal_issue 23
_journal_name_full 'The Journal of organic chemistry'
_journal_page_first 11567
_journal_page_last 11582
_journal_paper_doi 10.1021/jo502232q
_journal_volume 79
_journal_year 2014
_chemical_formula_moiety 'C27 H19 N O5'
_chemical_formula_sum 'C27 H19 N O5'
_chemical_formula_weight 437.43
_chemical_name_systematic
;
 ?
;
_space_group_IT_number 2
_symmetry_cell_setting triclinic
_symmetry_space_group_name_Hall '-P 1'
_symmetry_space_group_name_H-M 'P -1'
_atom_sites_solution_hydrogens geom
_atom_sites_solution_primary direct
_atom_sites_solution_secondary difmap
_audit_creation_method SHELXL-97
_cell_angle_alpha 76.924(4)
_cell_angle_beta 81.781(4)
_cell_angle_gamma 75.721(4)
_cell_formula_units_Z 2
_cell_length_a 8.4535(7)
_cell_length_b 9.2384(6)
_cell_length_c 14.6945(9)
_cell_measurement_reflns_used 0
_cell_measurement_temperature 200(2)
_cell_measurement_theta_max 0
_cell_measurement_theta_min 0
_cell_volume 1078.68(13)
_computing_molecular_graphics 'Ortep-3 for Windows (Farrugia, 1997)'
_computing_publication_material 'WinGX publication routines (Farrugia, 1999)'
_computing_structure_refinement 'SHELXL-97 (Sheldrick, 1997)'
_computing_structure_solution 'SHELXS-86 (Sheldrick, 1986)'
_diffrn_ambient_temperature 200(2)
_diffrn_measured_fraction_theta_full 0.994
_diffrn_measured_fraction_theta_max 0.994
_diffrn_radiation_monochromator graphite
_diffrn_radiation_source 'fine-focus sealed tube'
_diffrn_radiation_type MoK\a
_diffrn_radiation_wavelength 0.71073
_diffrn_reflns_av_R_equivalents 0.0538
_diffrn_reflns_av_sigmaI/netI 0.0608
_diffrn_reflns_limit_h_max 5
_diffrn_reflns_limit_h_min -10
_diffrn_reflns_limit_k_max 10
_diffrn_reflns_limit_k_min -10
_diffrn_reflns_limit_l_max 17
_diffrn_reflns_limit_l_min -17
_diffrn_reflns_number 9588
_diffrn_reflns_theta_full 24.98
_diffrn_reflns_theta_max 24.98
_diffrn_reflns_theta_min 2.32
_exptl_absorpt_coefficient_mu 0.094
_exptl_absorpt_correction_T_max 0.9852
_exptl_absorpt_correction_T_min 0.9332
_exptl_absorpt_correction_type multi-scan
_exptl_crystal_colour 'pale purple'
_exptl_crystal_density_diffrn 1.347
_exptl_crystal_density_method 'not measured'
_exptl_crystal_description prism
_exptl_crystal_F_000 456
_exptl_crystal_size_max 0.75
_exptl_crystal_size_mid 0.53
_exptl_crystal_size_min 0.16
_refine_diff_density_max 0.219
_refine_diff_density_min -0.303
_refine_diff_density_rms 0.056
_refine_ls_extinction_method none
_refine_ls_goodness_of_fit_ref 1.035
_refine_ls_hydrogen_treatment constr
_refine_ls_matrix_type full
_refine_ls_number_parameters 298
_refine_ls_number_reflns 3751
_refine_ls_number_restraints 0
_refine_ls_restrained_S_all 1.035
_refine_ls_R_factor_all 0.0611
_refine_ls_R_factor_gt 0.0448
_refine_ls_shift/su_max 0.000
_refine_ls_shift/su_mean 0.000
_refine_ls_structure_factor_coef Fsqd
_refine_ls_weighting_details 'calc w=1/[\s^2^(Fo^2^)+(0.0441P)^2^+0.1534P] where P=(Fo^2^+2Fc^2^)/3'
_refine_ls_weighting_scheme calc
_refine_ls_wR_factor_gt 0.1034
_refine_ls_wR_factor_ref 0.1138
_reflns_number_gt 2881
_reflns_number_total 3751
_reflns_threshold_expression >2sigma(I)
_cod_data_source_file jo502232q_si_002.cif
_cod_data_source_block a15743
_cod_database_code 4030631

loop_
_symmetry_equiv_pos_as_xyz
'x, y, z'
'-x, -y, -z'

loop_
_atom_site_label
_atom_site_type_symbol
_atom_site_fract_x
_atom_site_fract_y
_atom_site_fract_z
_atom_site_U_iso_or_equiv
_atom_site_adp_type
_atom_site_occupancy
_atom_site_symmetry_multiplicity
_atom_site_calc_flag
_atom_site_refinement_flags
C1 C 0.2054(2) 0.51320(19) 0.42482(12) 0.0270(4) Uani 1 1 d .
C2 C 0.3083(2) 0.4071(2) 0.49432(13) 0.0291(4) Uani 1 1 d .
C3 C 0.3186(2) 0.4429(2) 0.58001(13) 0.0371(5) Uani 1 1 d .
H3 H 0.2540 0.5356 0.5951 0.044 Uiso 1 1 calc R
C4 C 0.4223(2) 0.3443(2) 0.64356(14) 0.0434(5) Uani 1 1 d .
H4 H 0.4272 0.3690 0.7023 0.052 Uiso 1 1 calc R
C5 C 0.5188(2) 0.2100(2) 0.62140(15) 0.0428(5) Uani 1 1 d .
H5 H 0.5905 0.1428 0.6646 0.051 Uiso 1 1 calc R
C6 C 0.5103(3) 0.1739(2) 0.53616(15) 0.0456(6) Uani 1 1 d .
H6 H 0.5771 0.0822 0.5208 0.055 Uiso 1 1 calc R
C7 C 0.4050(3) 0.2705(2) 0.47289(14) 0.0396(5) Uani 1 1 d .
H7 H 0.3986 0.2439 0.4150 0.048 Uiso 1 1 calc R
C8 C 0.0795(2) 0.63454(19) 0.30334(12) 0.0254(4) Uani 1 1 d .
C9 C 0.0135(2) 0.65381(19) 0.21240(12) 0.0251(4) Uani 1 1 d .
C10 C -0.0657(2) 0.5456(2) 0.19866(12) 0.0269(4) Uani 1 1 d .
H10 H -0.0726 0.4592 0.2472 0.032 Uiso 1 1 calc R
C11 C -0.1347(2) 0.5614(2) 0.11537(13) 0.0275(4) Uani 1 1 d .
C12 C -0.2967(2) 0.4729(2) 0.02903(14) 0.0396(5) Uani 1 1 d .
H12A H -0.3478 0.3870 0.0331 0.059 Uiso 1 1 calc R
H12B H -0.2190 0.4807 -0.0272 0.059 Uiso 1 1 calc R
H12C H -0.3816 0.5674 0.0254 0.059 Uiso 1 1 calc R
C13 C -0.1225(2) 0.6858(2) 0.04296(13) 0.0300(4) Uani 1 1 d .
H13 H -0.1702 0.6982 -0.0138 0.036 Uiso 1 1 calc R
C14 C -0.0392(2) 0.7917(2) 0.05495(13) 0.0302(4) Uani 1 1 d .
H14 H -0.0282 0.8758 0.0054 0.036 Uiso 1 1 calc R
C15 C 0.0273(2) 0.77582(18) 0.13783(12) 0.0255(4) Uani 1 1 d .
C16 C 0.2750(2) 0.8561(2) 0.13368(13) 0.0301(4) Uani 1 1 d .
C17 C 0.3425(2) 0.98285(19) 0.14759(12) 0.0270(4) Uani 1 1 d .
C18 C 0.5101(2) 0.9747(2) 0.12499(14) 0.0374(5) Uani 1 1 d .
H18 H 0.5767 0.8920 0.0992 0.045 Uiso 1 1 calc R
C19 C 0.5789(3) 1.0876(2) 0.14025(15) 0.0461(6) Uani 1 1 d .
H19 H 0.6924 1.0837 0.1234 0.055 Uiso 1 1 calc R
C20 C 0.4822(3) 1.2064(2) 0.18016(15) 0.0453(6) Uani 1 1 d .
H20 H 0.5307 1.2821 0.1919 0.054 Uiso 1 1 calc R
C21 C 0.3164(3) 1.2155(2) 0.20290(14) 0.0385(5) Uani 1 1 d .
H21 H 0.2510 1.2973 0.2301 0.046 Uiso 1 1 calc R
C22 C 0.2450(2) 1.1047(2) 0.18589(12) 0.0297(4) Uani 1 1 d .
H22 H 0.1305 1.1118 0.2002 0.036 Uiso 1 1 calc R
C23 C 0.0665(2) 0.73615(19) 0.36039(12) 0.0272(4) Uani 1 1 d .
C24 C -0.0150(2) 0.8941(2) 0.35781(12) 0.0304(4) Uani 1 1 d .
C25 C -0.1548(3) 0.9816(2) 0.32381(16) 0.0456(6) Uani 1 1 d .
H25 H -0.2305 0.9499 0.2949 0.055 Uiso 1 1 calc R
C26 C -0.1673(3) 1.1312(2) 0.33955(16) 0.0494(6) Uani 1 1 d .
H26 H -0.2528 1.2182 0.3233 0.059 Uiso 1 1 calc R
C27 C -0.0350(3) 1.1246(2) 0.38163(15) 0.0487(6) Uani 1 1 d .
H27 H -0.0118 1.2086 0.4003 0.058 Uiso 1 1 calc R
N1 N 0.16728(18) 0.49165(16) 0.34710(10) 0.0288(4) Uani 1 1 d .
O1 O 0.14671(14) 0.65947(13) 0.43887(8) 0.0295(3) Uani 1 1 d .
O2 O -0.21158(16) 0.44906(14) 0.11069(9) 0.0354(3) Uani 1 1 d .
O3 O 0.10661(14) 0.88937(13) 0.14661(8) 0.0289(3) Uani 1 1 d .
O4 O 0.35377(17) 0.73839(16) 0.11385(12) 0.0528(4) Uani 1 1 d .
O5 O 0.06290(18) 0.98030(14) 0.39432(9) 0.0427(4) Uani 1 1 d .

loop_
_atom_site_aniso_label
_atom_site_aniso_U_11
_atom_site_aniso_U_22
_atom_site_aniso_U_33
_atom_site_aniso_U_23
_atom_site_aniso_U_13
_atom_site_aniso_U_12
C1 0.0311(10) 0.0218(10) 0.0270(10) -0.0061(8) -0.0005(8) -0.0040(8)
C2 0.0299(10) 0.0287(10) 0.0274(10) -0.0026(8) -0.0029(8) -0.0070(8)
C3 0.0378(11) 0.0411(12) 0.0291(11) -0.0093(9) -0.0047(9) 0.0000(9)
C4 0.0431(12) 0.0586(14) 0.0264(11) -0.0056(10) -0.0072(10) -0.0078(11)
C5 0.0360(11) 0.0474(13) 0.0365(12) 0.0074(10) -0.0102(10) -0.0042(10)
C6 0.0490(13) 0.0347(12) 0.0463(14) -0.0026(10) -0.0106(11) 0.0022(10)
C7 0.0509(13) 0.0306(11) 0.0353(12) -0.0082(9) -0.0103(10) -0.0004(9)
C8 0.0280(9) 0.0215(9) 0.0253(10) -0.0029(8) -0.0031(8) -0.0040(7)
C9 0.0254(9) 0.0226(9) 0.0263(10) -0.0077(8) -0.0019(8) -0.0008(7)
C10 0.0288(10) 0.0232(10) 0.0256(10) -0.0023(8) -0.0002(8) -0.0036(8)
C11 0.0265(9) 0.0251(10) 0.0313(10) -0.0086(8) -0.0025(8) -0.0041(8)
C12 0.0382(11) 0.0439(12) 0.0438(13) -0.0153(10) -0.0114(10) -0.0122(9)
C13 0.0340(10) 0.0292(10) 0.0270(10) -0.0053(8) -0.0081(8) -0.0048(8)
C14 0.0365(10) 0.0241(10) 0.0270(10) 0.0001(8) -0.0042(9) -0.0053(8)
C15 0.0278(9) 0.0182(9) 0.0308(10) -0.0068(8) -0.0027(8) -0.0039(7)
C16 0.0318(10) 0.0303(11) 0.0276(10) -0.0080(8) -0.0009(8) -0.0047(8)
C17 0.0324(10) 0.0272(10) 0.0211(9) -0.0035(8) -0.0036(8) -0.0067(8)
C18 0.0344(11) 0.0395(12) 0.0383(12) -0.0103(9) 0.0007(9) -0.0081(9)
C19 0.0392(12) 0.0541(14) 0.0494(14) -0.0099(11) -0.0005(11) -0.0208(11)
C20 0.0566(14) 0.0417(13) 0.0461(13) -0.0078(11) -0.0094(11) -0.0249(11)
C21 0.0499(13) 0.0294(11) 0.0390(12) -0.0122(9) -0.0066(10) -0.0081(9)
C22 0.0326(10) 0.0284(10) 0.0275(10) -0.0057(8) -0.0043(8) -0.0046(8)
C23 0.0309(10) 0.0249(10) 0.0237(10) -0.0033(8) -0.0027(8) -0.0036(8)
C24 0.0366(11) 0.0277(10) 0.0262(10) -0.0092(8) 0.0008(9) -0.0042(8)
C25 0.0371(12) 0.0364(12) 0.0602(15) -0.0090(11) -0.0089(11) -0.0002(9)
C26 0.0469(13) 0.0322(12) 0.0575(15) -0.0112(11) 0.0019(12) 0.0108(10)
C27 0.0748(17) 0.0237(11) 0.0427(13) -0.0147(10) -0.0048(12) 0.0050(11)
N1 0.0360(9) 0.0240(8) 0.0255(8) -0.0046(7) -0.0058(7) -0.0035(7)
O1 0.0369(7) 0.0252(7) 0.0256(7) -0.0070(5) -0.0053(6) -0.0023(6)
O2 0.0407(8) 0.0357(8) 0.0362(8) -0.0070(6) -0.0075(6) -0.0183(6)
O3 0.0305(7) 0.0226(7) 0.0346(7) -0.0068(5) -0.0031(6) -0.0064(5)
O4 0.0391(8) 0.0416(9) 0.0852(12) -0.0383(9) 0.0052(8) -0.0057(7)
O5 0.0605(9) 0.0279(8) 0.0403(8) -0.0140(6) -0.0156(7) 0.0018(7)

loop_
_atom_type_symbol
_atom_type_description
_atom_type_scat_dispersion_real
_atom_type_scat_dispersion_imag
_atom_type_scat_source
C C 0.0033 0.0016 'International Tables Vol C Tables 4.2.6.8 and 6.1.1.4'
H H 0.0000 0.0000 'International Tables Vol C Tables 4.2.6.8 and 6.1.1.4'
N N 0.0061 0.0033 'International Tables Vol C Tables 4.2.6.8 and 6.1.1.4'
O O 0.0106 0.0060 'International Tables Vol C Tables 4.2.6.8 and 6.1.1.4'

loop_
_geom_angle_atom_site_label_1
_geom_angle_atom_site_label_2
_geom_angle_atom_site_label_3
_geom_angle
N1 C1 O1 113.66(15)
N1 C1 C2 129.08(16)
O1 C1 C2 117.15(14)
C3 C2 C7 118.96(17)
C3 C2 C1 121.17(16)
C7 C2 C1 119.78(16)
C4 C3 C2 120.60(18)
C4 C3 H3 119.7
C2 C3 H3 119.7
C5 C4 C3 120.04(18)
C5 C4 H4 120.0
C3 C4 H4 120.0
C6 C5 C4 119.79(19)
C6 C5 H5 120.1
C4 C5 H5 120.1
C5 C6 C7 120.57(19)
C5 C6 H6 119.7
C7 C6 H6 119.7
C6 C7 C2 120.03(18)
C6 C7 H7 120.0
C2 C7 H7 120.0
C23 C8 N1 108.45(15)
C23 C8 C9 130.76(15)
N1 C8 C9 120.74(14)
C10 C9 C15 117.49(15)
C10 C9 C8 119.37(15)
C15 C9 C8 123.14(15)
C11 C10 C9 121.48(16)
C11 C10 H10 119.3
C9 C10 H10 119.3
O2 C11 C13 124.00(16)
O2 C11 C10 116.15(15)
C13 C11 C10 119.84(16)
O2 C12 H12A 109.5
O2 C12 H12B 109.5
H12A C12 H12B 109.5
O2 C12 H12C 109.5
H12A C12 H12C 109.5
H12B C12 H12C 109.5
C14 C13 C11 119.04(16)
C14 C13 H13 120.5
C11 C13 H13 120.5
C15 C14 C13 120.67(17)
C15 C14 H14 119.7
C13 C14 H14 119.7
C14 C15 C9 121.41(16)
C14 C15 O3 117.98(15)
C9 C15 O3 120.59(15)
O4 C16 O3 122.82(16)
O4 C16 C17 125.84(17)
O3 C16 C17 111.34(14)
C18 C17 C22 119.84(17)
C18 C17 C16 118.00(16)
C22 C17 C16 122.10(16)
C19 C18 C17 119.79(18)
C19 C18 H18 120.1
C17 C18 H18 120.1
C18 C19 C20 120.1(2)
C18 C19 H19 120.0
C20 C19 H19 120.0
C21 C20 C19 120.58(18)
C21 C20 H20 119.7
C19 C20 H20 119.7
C20 C21 C22 119.87(18)
C20 C21 H21 120.1
C22 C21 H21 120.1
C21 C22 C17 119.79(18)
C21 C22 H22 120.1
C17 C22 H22 120.1
C8 C23 O1 107.76(14)
C8 C23 C24 135.03(16)
O1 C23 C24 117.12(14)
C25 C24 O5 109.89(16)
C25 C24 C23 133.21(18)
O5 C24 C23 116.87(15)
C24 C25 C26 106.82(19)
C24 C25 H25 126.6
C26 C25 H25 126.6
C27 C26 C25 106.49(18)
C27 C26 H26 126.8
C25 C26 H26 126.8
C26 C27 O5 110.95(18)
C26 C27 H27 124.5
O5 C27 H27 124.5
C1 N1 C8 105.27(14)
C1 O1 C23 104.84(13)
C11 O2 C12 116.17(14)
C16 O3 C15 116.90(13)
C27 O5 C24 105.84(16)

loop_
_geom_bond_atom_site_label_1
_geom_bond_atom_site_label_2
_geom_bond_distance
C1 N1 1.299(2)
C1 O1 1.3715(19)
C1 C2 1.463(2)
C2 C3 1.391(2)
C2 C7 1.399(3)
C3 C4 1.388(3)
C3 H3 0.9500
C4 C5 1.385(3)
C4 H4 0.9500
C5 C6 1.383(3)
C5 H5 0.9500
C6 C7 1.386(3)
C6 H6 0.9500
C7 H7 0.9500
C8 C23 1.369(2)
C8 N1 1.406(2)
C8 C9 1.479(2)
C9 C10 1.396(2)
C9 C15 1.398(2)
C10 C11 1.393(2)
C10 H10 0.9500
C11 O2 1.372(2)
C11 C13 1.392(3)
C12 O2 1.434(2)
C12 H12A 0.9800
C12 H12B 0.9800
C12 H12C 0.9800
C13 C14 1.391(2)
C13 H13 0.9500
C14 C15 1.377(2)
C14 H14 0.9500
C15 O3 1.414(2)
C16 O4 1.201(2)
C16 O3 1.375(2)
C16 C17 1.486(2)
C17 C18 1.395(3)
C17 C22 1.400(2)
C18 C19 1.386(3)
C18 H18 0.9500
C19 C20 1.389(3)
C19 H19 0.9500
C20 C21 1.381(3)
C20 H20 0.9500
C21 C22 1.392(3)
C21 H21 0.9500
C22 H22 0.9500
C23 O1 1.381(2)
C23 C24 1.447(2)
C24 C25 1.347(3)
C24 O5 1.381(2)
C25 C26 1.428(3)
C25 H25 0.9500
C26 C27 1.335(3)
C26 H26 0.9500
C27 O5 1.373(2)
C27 H27 0.9500
